data_1503134
loop_
_publ_author_name
'Sun, Jing'
'Xia, Er-Yan'
'Wu, Qun'
'Yan, Chao-Guo'

_publ_section_title
;
 Synthesis of polysubstituted dihydropyridines by four-component reactions
 of aromatic aldehydes, malononitrile, arylamines, and
 acetylenedicarboxylate.
;
_journal_issue 16
_journal_name_full 'Organic letters'
_journal_page_first 3678
_journal_page_last 3681
_journal_paper_doi 10.1021/ol101475b
_journal_volume 12
_journal_year 2010
_chemical_formula_moiety 'C48 H44 Cl2 N4 O12, 2(C3 H7 N O) '
_chemical_formula_sum 'C54 H58 Cl2 N6 O14'
_chemical_formula_weight 1085.96
_chemical_name_systematic
; 
 ? 
;
_space_group_IT_number 2
_symmetry_cell_setting triclinic
_symmetry_space_group_name_Hall '-P 1'
_symmetry_space_group_name_H-M 'P -1'
_atom_sites_solution_hydrogens geom
_atom_sites_solution_primary direct
_atom_sites_solution_secondary difmap
_audit_creation_method SHELXL-97
_cell_angle_alpha 90.298(8)
_cell_angle_beta 95.025(8)
_cell_angle_gamma 99.589(8)
_cell_formula_units_Z 1
_cell_length_a 6.207(4)
_cell_length_b 11.280(10)
_cell_length_c 19.290(10)
_cell_measurement_reflns_used 2745
_cell_measurement_temperature 296(2)
_cell_measurement_theta_max 25.40
_cell_measurement_theta_min 2.13
_cell_volume 1326.3(16)
_computing_cell_refinement 'Bruker SMART'
_computing_data_collection 'Bruker SMART'
_computing_data_reduction 'Bruker SAINT'
_computing_molecular_graphics 'Bruker SHELXTL'
_computing_publication_material 'Bruker SHELXTL'
_computing_structure_refinement 'SHELXL-97 (Sheldrick, 1997)'
_computing_structure_solution 'SHELXS-97 (Sheldrick, 1990)'
_diffrn_ambient_temperature 296(2)
_diffrn_measured_fraction_theta_full 0.963
_diffrn_measured_fraction_theta_max 0.963
_diffrn_measurement_device_type 'CCD area detector'
_diffrn_measurement_method 'phi and omega scans'
_diffrn_radiation_monochromator graphite
_diffrn_radiation_source 'fine-focus sealed tube'
_diffrn_radiation_type MoK\a
_diffrn_radiation_wavelength 0.71073
_diffrn_reflns_av_R_equivalents 0.0553
_diffrn_reflns_av_sigmaI/netI 0.1019
_diffrn_reflns_limit_h_max 8
_diffrn_reflns_limit_h_min -6
_diffrn_reflns_limit_k_max 14
_diffrn_reflns_limit_k_min -14
_diffrn_reflns_limit_l_max 24
_diffrn_reflns_limit_l_min -25
_diffrn_reflns_number 11343
_diffrn_reflns_theta_full 27.58
_diffrn_reflns_theta_max 27.58
_diffrn_reflns_theta_min 2.10
_exptl_absorpt_coefficient_mu 0.195
_exptl_absorpt_correction_T_max 0.966
_exptl_absorpt_correction_T_min 0.954
_exptl_absorpt_correction_type multi-scan
_exptl_absorpt_process_details sadabs
_exptl_crystal_colour 'light yellow'
_exptl_crystal_density_diffrn 1.360
_exptl_crystal_density_method 'not measured'
_exptl_crystal_description block
_exptl_crystal_F_000 570.0
_exptl_crystal_size_max 0.36
_exptl_crystal_size_mid 0.20
_exptl_crystal_size_min 0.18
_refine_diff_density_max 0.891
_refine_diff_density_min -0.316
_refine_diff_density_rms 0.110
_refine_ls_extinction_method none
_refine_ls_goodness_of_fit_ref 1.015
_refine_ls_hydrogen_treatment constr
_refine_ls_matrix_type full
_refine_ls_number_parameters 348
_refine_ls_number_reflns 5898
_refine_ls_number_restraints 0
_refine_ls_restrained_S_all 1.015
_refine_ls_R_factor_all 0.1513
_refine_ls_R_factor_gt 0.0976
_refine_ls_shift/su_max 0.000
_refine_ls_shift/su_mean 0.000
_refine_ls_structure_factor_coef Fsqd
_refine_ls_weighting_details 'calc w=1/[\s^2^(Fo^2^)+(0.1637P)^2^+0.0000P] where P=(Fo^2^+2Fc^2^)/3'
_refine_ls_weighting_scheme calc
_refine_ls_wR_factor_gt 0.2522
_refine_ls_wR_factor_ref 0.2804
_reflns_number_gt 3322
_reflns_number_total 6125
_reflns_threshold_expression >2sigma(I)
_cod_data_source_file ol101475b_si_001.cif
_cod_data_source_block 4e
_cod_depositor_comments
;
The following automatic conversions were performed:

'_refine_ls_hydrogen_treatment' value 'CONSTR' changed to 'constr'
according to /home/saulius/struct/CIF-dictionaries/cif_core.dic
dictionary named 'cif_core.dic' version 2.4.2 from 2011-04-26.

Automatic conversion script
Id: cif_fix_values 1715 2011-07-08 13:25:40Z adriana 
;
_cod_original_cell_volume 1326.2(16)
_cod_original_formula_sum 'C54 H58 Cl2 N6 O14 '
_cod_database_code 1503134

loop_
_symmetry_equiv_pos_as_xyz
'x, y, z'
'-x, -y, -z'

loop_
_atom_site_label
_atom_site_type_symbol
_atom_site_fract_x
_atom_site_fract_y
_atom_site_fract_z
_atom_site_U_iso_or_equiv
_atom_site_adp_type
_atom_site_occupancy
_atom_site_symmetry_multiplicity
_atom_site_calc_flag
_atom_site_refinement_flags
C1 C -0.0375(7) 0.3202(4) 0.8845(2) 0.0278(9) Uani 1 1 d .
H1 H -0.0874 0.3732 0.8525 0.033 Uiso 1 1 calc R
C2 C -0.1545(7) 0.2889(4) 0.9417(2) 0.0309(10) Uani 1 1 d .
H2 H -0.2792 0.3216 0.9486 0.037 Uiso 1 1 calc R
C3 C -0.0826(7) 0.2090(4) 0.9880(2) 0.0297(10) Uani 1 1 d .
C4 C 0.1021(8) 0.1605(4) 0.9796(2) 0.0316(10) Uani 1 1 d .
H4 H 0.1480 0.1063 1.0114 0.038 Uiso 1 1 calc R
C5 C 0.2205(7) 0.1939(3) 0.9223(2) 0.0248(9) Uani 1 1 d .
H5 H 0.3466 0.1619 0.9164 0.030 Uiso 1 1 calc R
C6 C 0.1521(7) 0.2746(3) 0.87352(19) 0.0216(8) Uani 1 1 d .
C7 C 0.2761(7) 0.3050(3) 0.80905(19) 0.0215(8) Uani 1 1 d .
H7 H 0.4305 0.2988 0.8209 0.026 Uiso 1 1 calc R
C8 C 0.1849(7) 0.2163(3) 0.7488(2) 0.0251(9) Uani 1 1 d .
C9 C 0.2513(8) 0.0994(4) 0.7458(2) 0.0301(10) Uani 1 1 d .
C10 C 0.5104(9) -0.0221(4) 0.7908(2) 0.0390(11) Uani 1 1 d .
H10A H 0.5597 -0.0358 0.7455 0.047 Uiso 1 1 calc R
H10B H 0.3973 -0.0889 0.8002 0.047 Uiso 1 1 calc R
C11 C 0.6979(8) -0.0115(4) 0.8458(3) 0.0441(12) Uani 1 1 d .
H11A H 0.8159 0.0483 0.8330 0.066 Uiso 1 1 calc R
H11B H 0.7473 -0.0876 0.8506 0.066 Uiso 1 1 calc R
H11C H 0.6510 0.0116 0.8893 0.066 Uiso 1 1 calc R
C12 C 0.0234(7) 0.2430(4) 0.7001(2) 0.0268(9) Uani 1 1 d .
C13 C 0.1142(6) 0.4522(3) 0.73453(18) 0.0208(8) Uani 1 1 d .
C14 C 0.0829(7) 0.5789(3) 0.71471(19) 0.0228(8) Uani 1 1 d .
C15 C -0.0756(10) 0.7450(4) 0.7483(3) 0.0504(14) Uani 1 1 d .
H15A H -0.0986 0.7801 0.7919 0.076 Uiso 1 1 calc R
H15B H -0.2026 0.7449 0.7161 0.076 Uiso 1 1 calc R
H15C H 0.0502 0.7910 0.7299 0.076 Uiso 1 1 calc R
C16 C 0.2639(7) 0.4315(3) 0.78627(19) 0.0224(8) Uani 1 1 d .
C17 C 0.4066(7) 0.5353(4) 0.8236(2) 0.0253(9) Uani 1 1 d .
C18 C 0.6687(9) 0.5944(4) 0.9188(2) 0.0436(12) Uani 1 1 d .
H18A H 0.7982 0.6197 0.8952 0.065 Uiso 1 1 calc R
H18B H 0.7095 0.5653 0.9639 0.065 Uiso 1 1 calc R
H18C H 0.5936 0.6613 0.9239 0.065 Uiso 1 1 calc R
C19 C -0.1692(7) 0.3936(3) 0.63831(19) 0.0230(9) Uani 1 1 d .
C20 C -0.3574(7) 0.4359(4) 0.6521(2) 0.0285(9) Uani 1 1 d .
H20 H -0.3987 0.4356 0.6973 0.034 Uiso 1 1 calc R
C21 C -0.4850(7) 0.4789(4) 0.5984(2) 0.0271(9) Uani 1 1 d .
H21 H -0.6081 0.5106 0.6084 0.033 Uiso 1 1 calc R
C22 C -0.4316(6) 0.4754(3) 0.52912(19) 0.0220(8) Uani 1 1 d .
C23 C -0.2470(7) 0.4254(3) 0.5161(2) 0.0240(9) Uani 1 1 d .
H23 H -0.2127 0.4183 0.4704 0.029 Uiso 1 1 calc R
C24 C -0.1138(7) 0.3861(3) 0.5699(2) 0.0240(9) Uani 1 1 d .
H24 H 0.0108 0.3553 0.5604 0.029 Uiso 1 1 calc R
C25 C 0.3803(11) 0.1393(4) 0.5316(3) 0.0525(15) Uani 1 1 d .
H25 H 0.2880 0.1348 0.5673 0.063 Uiso 1 1 calc R
C26 C 0.0669(9) 0.1610(5) 0.4526(3) 0.0496(14) Uani 1 1 d .
H26A H -0.0037 0.1516 0.4951 0.074 Uiso 1 1 calc R
H26B H -0.0006 0.0983 0.4200 0.074 Uiso 1 1 calc R
H26C H 0.0525 0.2378 0.4333 0.074 Uiso 1 1 calc R
C27 C 0.4360(10) 0.1616(6) 0.4086(3) 0.0600(15) Uani 1 1 d .
H27A H 0.5808 0.1494 0.4253 0.090 Uiso 1 1 calc R
H27B H 0.4437 0.2397 0.3884 0.090 Uiso 1 1 calc R
H27C H 0.3741 0.1011 0.3741 0.090 Uiso 1 1 calc R
Cl1 Cl -0.2322(2) 0.16632(13) 1.05991(6) 0.0517(4) Uani 1 1 d .
N1 N -0.0925(7) 0.1608(3) 0.65376(19) 0.0406(10) Uani 1 1 d .
H1A H -0.0672 0.0882 0.6537 0.049 Uiso 1 1 calc R
H1B H -0.1915 0.1813 0.6244 0.049 Uiso 1 1 calc R
N2 N -0.0215(6) 0.3604(3) 0.69541(16) 0.0243(8) Uani 1 1 d .
N3 N 0.2969(7) 0.1537(3) 0.4670(2) 0.0424(10) Uani 1 1 d .
O1 O 0.1695(6) 0.0150(3) 0.70602(16) 0.0483(10) Uani 1 1 d .
O2 O 0.4249(5) 0.0912(3) 0.79197(15) 0.0344(8) Uani 1 1 d .
O3 O 0.4206(5) 0.6389(2) 0.80686(16) 0.0370(8) Uani 1 1 d .
O4 O 0.5256(5) 0.4993(3) 0.87853(15) 0.0344(7) Uani 1 1 d .
O5 O 0.1511(5) 0.6285(2) 0.66373(14) 0.0313(7) Uani 1 1 d .
O6 O -0.0389(5) 0.6212(2) 0.75902(14) 0.0302(7) Uani 1 1 d .
O7 O 0.5778(7) 0.1314(3) 0.5464(2) 0.0672(12) Uani 1 1 d .

loop_
_atom_site_aniso_label
_atom_site_aniso_U_11
_atom_site_aniso_U_22
_atom_site_aniso_U_33
_atom_site_aniso_U_23
_atom_site_aniso_U_13
_atom_site_aniso_U_12
C1 0.030(2) 0.028(2) 0.027(2) 0.0029(16) -0.0012(18) 0.0084(18)
C2 0.029(2) 0.031(2) 0.034(2) 0.0004(18) 0.0008(19) 0.0088(19)
C3 0.030(2) 0.032(2) 0.026(2) -0.0004(17) 0.0019(18) 0.0030(19)
C4 0.041(3) 0.025(2) 0.026(2) 0.0070(17) -0.0061(19) 0.0018(19)
C5 0.025(2) 0.024(2) 0.0257(19) -0.0016(16) -0.0034(17) 0.0089(17)
C6 0.025(2) 0.0187(19) 0.0204(18) -0.0026(14) -0.0046(16) 0.0042(16)
C7 0.022(2) 0.023(2) 0.0211(18) -0.0023(15) -0.0004(15) 0.0080(16)
C8 0.033(2) 0.020(2) 0.0221(19) -0.0005(15) -0.0025(17) 0.0067(17)
C9 0.044(3) 0.021(2) 0.025(2) -0.0008(16) -0.0066(19) 0.0115(19)
C10 0.057(3) 0.029(2) 0.036(2) -0.0035(18) 0.001(2) 0.024(2)
C11 0.048(3) 0.033(3) 0.054(3) -0.003(2) -0.006(2) 0.017(2)
C12 0.033(2) 0.022(2) 0.024(2) -0.0015(16) -0.0034(17) 0.0060(18)
C13 0.024(2) 0.0193(19) 0.0199(17) 0.0010(14) 0.0048(16) 0.0048(16)
C14 0.024(2) 0.021(2) 0.0234(19) 0.0005(15) -0.0011(16) 0.0067(16)
C15 0.077(4) 0.034(3) 0.051(3) 0.007(2) 0.020(3) 0.032(3)
C16 0.026(2) 0.021(2) 0.0206(18) -0.0024(15) 0.0009(16) 0.0055(16)
C17 0.025(2) 0.026(2) 0.026(2) -0.0023(16) -0.0005(17) 0.0086(17)
C18 0.047(3) 0.035(3) 0.041(3) -0.008(2) -0.020(2) -0.001(2)
C19 0.025(2) 0.022(2) 0.0228(19) 0.0050(15) -0.0002(16) 0.0057(17)
C20 0.027(2) 0.038(2) 0.0213(19) 0.0041(17) 0.0007(17) 0.0075(19)
C21 0.021(2) 0.040(2) 0.0237(19) 0.0019(17) 0.0012(16) 0.0146(19)
C22 0.020(2) 0.022(2) 0.0225(19) 0.0039(15) -0.0003(16) 0.0032(16)
C23 0.026(2) 0.025(2) 0.0235(19) 0.0008(15) 0.0039(16) 0.0092(17)
C24 0.023(2) 0.024(2) 0.028(2) 0.0018(16) 0.0026(17) 0.0104(17)
C25 0.069(4) 0.033(3) 0.049(3) -0.005(2) -0.015(3) 0.001(3)
C26 0.046(3) 0.057(3) 0.047(3) -0.015(2) -0.005(2) 0.016(3)
C27 0.050(4) 0.072(4) 0.057(4) 0.006(3) 0.001(3) 0.011(3)
Cl1 0.0561(9) 0.0634(9) 0.0389(7) 0.0172(6) 0.0175(6) 0.0128(7)
N1 0.062(3) 0.0209(19) 0.035(2) -0.0043(15) -0.0199(19) 0.0069(18)
N2 0.031(2) 0.0213(17) 0.0202(16) 0.0012(13) -0.0050(14) 0.0071(15)
N3 0.048(3) 0.034(2) 0.043(2) -0.0017(17) -0.012(2) 0.0079(19)
O1 0.081(3) 0.0231(17) 0.0384(18) -0.0075(14) -0.0224(18) 0.0155(17)
O2 0.047(2) 0.0268(16) 0.0310(16) -0.0033(12) -0.0074(14) 0.0156(14)
O3 0.045(2) 0.0170(15) 0.0466(19) 0.0013(13) -0.0107(15) 0.0065(14)
O4 0.0406(19) 0.0229(16) 0.0354(16) -0.0022(12) -0.0141(14) 0.0021(13)
O5 0.0415(19) 0.0252(15) 0.0313(15) 0.0067(12) 0.0123(14) 0.0120(14)
O6 0.0422(19) 0.0217(15) 0.0312(15) 0.0015(11) 0.0071(13) 0.0161(13)
O7 0.071(3) 0.050(2) 0.070(3) -0.001(2) -0.032(2) 0.002(2)

loop_
_atom_type_symbol
_atom_type_description
_atom_type_scat_dispersion_real
_atom_type_scat_dispersion_imag
_atom_type_scat_source
C C 0.0033 0.0016 'International Tables Vol C Tables 4.2.6.8 and 6.1.1.4'
H H 0.0000 0.0000 'International Tables Vol C Tables 4.2.6.8 and 6.1.1.4'
N N 0.0061 0.0033 'International Tables Vol C Tables 4.2.6.8 and 6.1.1.4'
O O 0.0106 0.0060 'International Tables Vol C Tables 4.2.6.8 and 6.1.1.4'
Cl Cl 0.1484 0.1585 'International Tables Vol C Tables 4.2.6.8 and 6.1.1.4'

loop_
_geom_angle_atom_site_label_1
_geom_angle_atom_site_label_2
_geom_angle_atom_site_label_3
_geom_angle
_geom_angle_site_symmetry_3
C2 C1 C6 121.9(4) .
C2 C1 H1 119.0 .
C6 C1 H1 119.0 .
C3 C2 C1 118.8(4) .
C3 C2 H2 120.6 .
C1 C2 H2 120.6 .
C4 C3 C2 121.7(4) .
C4 C3 Cl1 119.0(3) .
C2 C3 Cl1 119.3(3) .
C3 C4 C5 119.0(4) .
C3 C4 H4 120.5 .
C5 C4 H4 120.5 .
C4 C5 C6 121.1(4) .
C4 C5 H5 119.5 .
C6 C5 H5 119.5 .
C1 C6 C5 117.4(4) .
C1 C6 C7 122.0(3) .
C5 C6 C7 120.5(3) .
C16 C7 C6 111.1(3) .
C16 C7 C8 109.6(3) .
C6 C7 C8 110.9(3) .
C16 C7 H7 108.4 .
C6 C7 H7 108.4 .
C8 C7 H7 108.4 .
C12 C8 C9 119.1(4) .
C12 C8 C7 120.1(3) .
C9 C8 C7 120.6(3) .
O1 C9 O2 121.2(4) .
O1 C9 C8 126.7(4) .
O2 C9 C8 112.1(3) .
O2 C10 C11 107.0(4) .
O2 C10 H10A 110.3 .
C11 C10 H10A 110.3 .
O2 C10 H10B 110.3 .
C11 C10 H10B 110.3 .
H10A C10 H10B 108.6 .
C10 C11 H11A 109.5 .
C10 C11 H11B 109.5 .
H11A C11 H11B 109.5 .
C10 C11 H11C 109.5 .
H11A C11 H11C 109.5 .
H11B C11 H11C 109.5 .
N1 C12 C8 123.1(4) .
N1 C12 N2 116.7(4) .
C8 C12 N2 120.2(4) .
C16 C13 N2 123.0(3) .
C16 C13 C14 121.9(3) .
N2 C13 C14 115.1(3) .
O5 C14 O6 126.5(4) .
O5 C14 C13 123.6(3) .
O6 C14 C13 109.7(3) .
O6 C15 H15A 109.5 .
O6 C15 H15B 109.5 .
H15A C15 H15B 109.5 .
O6 C15 H15C 109.5 .
H15A C15 H15C 109.5 .
H15B C15 H15C 109.5 .
C13 C16 C17 119.2(3) .
C13 C16 C7 120.4(3) .
C17 C16 C7 120.2(3) .
O3 C17 O4 123.1(4) .
O3 C17 C16 125.5(4) .
O4 C17 C16 111.3(3) .
O4 C18 H18A 109.5 .
O4 C18 H18B 109.5 .
H18A C18 H18B 109.5 .
O4 C18 H18C 109.5 .
H18A C18 H18C 109.5 .
H18B C18 H18C 109.5 .
C20 C19 C24 120.4(4) .
C20 C19 N2 120.2(3) .
C24 C19 N2 119.4(3) .
C19 C20 C21 119.9(4) .
C19 C20 H20 120.1 .
C21 C20 H20 120.1 .
C20 C21 C22 121.2(4) .
C20 C21 H21 119.4 .
C22 C21 H21 119.4 .
C23 C22 C21 117.7(3) .
C23 C22 C22 121.2(4) 2_466
C21 C22 C22 121.1(4) 2_466
C24 C23 C22 121.4(4) .
C24 C23 H23 119.3 .
C22 C23 H23 119.3 .
C23 C24 C19 119.2(4) .
C23 C24 H24 120.4 .
C19 C24 H24 120.4 .
O7 C25 N3 122.8(6) .
O7 C25 H25 118.6 .
N3 C25 H25 118.6 .
N3 C26 H26A 109.5 .
N3 C26 H26B 109.5 .
H26A C26 H26B 109.5 .
N3 C26 H26C 109.5 .
H26A C26 H26C 109.5 .
H26B C26 H26C 109.5 .
N3 C27 H27A 109.5 .
N3 C27 H27B 109.5 .
H27A C27 H27B 109.5 .
N3 C27 H27C 109.5 .
H27A C27 H27C 109.5 .
H27B C27 H27C 109.5 .
C12 N1 H1A 120.0 .
C12 N1 H1B 120.0 .
H1A N1 H1B 120.0 .
C13 N2 C12 119.2(3) .
C13 N2 C19 118.3(3) .
C12 N2 C19 120.7(3) .
C25 N3 C26 120.5(5) .
C25 N3 C27 120.8(5) .
C26 N3 C27 118.7(4) .
C9 O2 C10 116.2(3) .
C17 O4 C18 115.5(3) .
C14 O6 C15 116.1(3) .

loop_
_geom_bond_atom_site_label_1
_geom_bond_atom_site_label_2
_geom_bond_distance
_geom_bond_site_symmetry_2
C1 C2 1.390(6) .
C1 C6 1.392(6) .
C1 H1 0.9300 .
C2 C3 1.372(6) .
C2 H2 0.9300 .
C3 C4 1.371(6) .
C3 Cl1 1.761(4) .
C4 C5 1.399(6) .
C4 H4 0.9300 .
C5 C6 1.400(5) .
C5 H5 0.9300 .
C6 C7 1.530(5) .
C7 C16 1.506(5) .
C7 C8 1.535(5) .
C7 H7 0.9800 .
C8 C12 1.385(6) .
C8 C9 1.448(6) .
C9 O1 1.232(5) .
C9 O2 1.353(5) .
C10 O2 1.464(5) .
C10 C11 1.493(7) .
C10 H10A 0.9700 .
C10 H10B 0.9700 .
C11 H11A 0.9600 .
C11 H11B 0.9600 .
C11 H11C 0.9600 .
C12 N1 1.354(5) .
C12 N2 1.400(5) .
C13 C16 1.351(5) .
C13 N2 1.393(5) .
C13 C14 1.520(5) .
C14 O5 1.208(5) .
C14 O6 1.326(5) .
C15 O6 1.465(5) .
C15 H15A 0.9600 .
C15 H15B 0.9600 .
C15 H15C 0.9600 .
C16 C17 1.486(5) .
C17 O3 1.205(5) .
C17 O4 1.341(5) .
C18 O4 1.448(5) .
C18 H18A 0.9600 .
C18 H18B 0.9600 .
C18 H18C 0.9600 .
C19 C20 1.379(6) .
C19 C24 1.399(5) .
C19 N2 1.461(5) .
C20 C21 1.387(6) .
C20 H20 0.9300 .
C21 C22 1.407(5) .
C21 H21 0.9300 .
C22 C23 1.399(5) .
C22 C22 1.513(7) 2_466
C23 C24 1.391(6) .
C23 H23 0.9300 .
C24 H24 0.9300 .
C25 O7 1.252(7) .
C25 N3 1.328(6) .
C25 H25 0.9300 .
C26 N3 1.446(7) .
C26 H26A 0.9600 .
C26 H26B 0.9600 .
C26 H26C 0.9600 .
C27 N3 1.472(7) .
C27 H27A 0.9600 .
C27 H27B 0.9600 .
C27 H27C 0.9600 .
N1 H1A 0.8600 .
N1 H1B 0.8600 .

loop_
_geom_hbond_atom_site_label_D
_geom_hbond_atom_site_label_H
_geom_hbond_atom_site_label_A
_geom_hbond_distance_DH
_geom_hbond_distance_HA
_geom_hbond_distance_DA
_geom_hbond_angle_DHA
_geom_hbond_site_symmetry_A
N1 H1A O1 0.86 2.00 2.644(5) 130.5 .
N1 H1B O7 0.86 1.99 2.758(5) 147.6 1_455
